data_4100272
_journal_name_full 'Journal of the American Chemical Society'
_journal_year 2005
_chemical_formula_sum 'C17 H28 O2'
_chemical_formula_weight 264.39
_space_group_IT_number 56
_symmetry_cell_setting orthorhombic
_symmetry_space_group_name_Hall '-P 2ab 2ac'
_symmetry_space_group_name_H-M 'P c c n'
_cell_angle_alpha 90.00
_cell_angle_beta 90.00
_cell_angle_gamma 90.00
_cell_formula_units_Z 8
_cell_length_a 12.236(3)
_cell_length_b 23.692(6)
_cell_length_c 10.969(3)
_cell_measurement_temperature 193(2)
_cell_volume 3179.9(13)
_diffrn_ambient_temperature 193(2)
_exptl_crystal_density_diffrn 1.105
_exptl_crystal_density_meas 0
_cod_depositor_comments
;
The following automatic conversions were performed:
'_symmetry_cell_setting' value 'Orthorhombic' changed to 'orthorhombic'
according to '/home/saulius/struct/CIF-dictionaries/cif_core.dic'
dictionary named 'cif_core.dic' version 2.4.1 from 2010-06-29.

Automatic conversion script
Id: cif_fix_enum 1527 2010-12-29 10:47:43Z saulius 
;
_cod_database_code 4100272

loop_
_symmetry_equiv_pos_as_xyz
'x, y, z'
'-x+1/2, -y+1/2, z'
'-x, y+1/2, -z+1/2'
'x+1/2, -y, -z+1/2'
'-x, -y, -z'
'x-1/2, y-1/2, -z'
'x, -y-1/2, z-1/2'
'-x-1/2, y, z-1/2'

loop_
_atom_site_label
_atom_site_type_symbol
_atom_site_fract_x
_atom_site_fract_y
_atom_site_fract_z
_atom_site_U_iso_or_equiv
_atom_site_adp_type
_atom_site_occupancy
_atom_site_symmetry_multiplicity
_atom_site_calc_flag
_atom_site_refinement_flags
_atom_site_disorder_assembly
_atom_site_disorder_group
O1 O 0.2071(2) 0.30497(10) 0.0209(2) 0.0565(8) Uani 1 1 d . . .
H1 H 0.2576 0.2856 0.0514 0.085 Uiso 1 1 calc R . .
O2 O 0.2073(2) 0.30263(10) 0.2904(3) 0.0707(9) Uani 1 1 d . . .
H2 H 0.2062 0.2674 0.2814 0.106 Uiso 1 1 calc R . .
C1 C 0.1303(3) 0.40027(12) 0.0230(3) 0.0325(8) Uani 1 1 d . . .
C2 C 0.2485(3) 0.42155(14) 0.0035(3) 0.0422(8) Uani 1 1 d . . .
H2A H 0.2824 0.4080 -0.0730 0.051 Uiso 1 1 calc R . .
H2B H 0.2567 0.4629 0.0123 0.051 Uiso 1 1 calc R . .
C3 C 0.2834(3) 0.38804(14) 0.1172(3) 0.0415(9) Uani 1 1 d . . .
H3A H 0.3531 0.3673 0.1072 0.050 Uiso 1 1 calc R . .
H3B H 0.2834 0.4105 0.1933 0.050 Uiso 1 1 calc R . .
C4 C 0.1817(2) 0.35123(12) 0.1006(3) 0.0339(8) Uani 1 1 d . . .
C5 C 0.1254(3) 0.32803(13) 0.2133(3) 0.0378(8) Uani 1 1 d . . .
H5 H 0.0925 0.3605 0.2586 0.045 Uiso 1 1 calc R . .
C6 C 0.0357(3) 0.28633(14) 0.1861(4) 0.0514(10) Uani 1 1 d . . .
H6A H 0.0687 0.2526 0.1476 0.062 Uiso 1 1 calc R . .
H6B H -0.0146 0.3035 0.1259 0.062 Uiso 1 1 calc R . .
C7 C -0.0310(3) 0.26721(17) 0.2960(4) 0.0711(13) Uani 1 1 d . . .
H7A H -0.0805 0.2364 0.2702 0.085 Uiso 1 1 calc R . .
H7B H 0.0194 0.2517 0.3580 0.085 Uiso 1 1 calc R . .
C8 C -0.0984(3) 0.3134(2) 0.3538(4) 0.0727(14) Uani 1 1 d . . .
C9 C -0.1804(4) 0.3367(2) 0.2977(5) 0.0833(15) Uani 1 1 d . . .
H9 H -0.2042 0.3186 0.2252 0.100 Uiso 1 1 calc R . .
C10 C -0.2426(4) 0.3895(2) 0.3340(5) 0.0961(17) Uani 1 1 d . . .
H10A H -0.2207 0.4012 0.4171 0.115 Uiso 1 1 calc R . .
H10B H -0.3220 0.3815 0.3349 0.115 Uiso 1 1 calc R . .
C11 C -0.2189(3) 0.4373(2) 0.2440(4) 0.0751(13) Uani 1 1 d . . .
H11A H -0.2488 0.4270 0.1632 0.090 Uiso 1 1 calc R . .
H11B H -0.2571 0.4719 0.2717 0.090 Uiso 1 1 calc R . .
C12 C -0.0989(3) 0.45004(16) 0.2310(3) 0.0550(10) Uani 1 1 d . . .
C13 C -0.0464(3) 0.43520(14) 0.1303(3) 0.0454(9) Uani 1 1 d . . .
H13 H -0.0884 0.4159 0.0704 0.055 Uiso 1 1 calc R . .
C14 C 0.0705(3) 0.44517(13) 0.0999(3) 0.0408(9) Uani 1 1 d . . .
H14A H 0.1110 0.4496 0.1774 0.049 Uiso 1 1 calc R . .
H14B H 0.0755 0.4816 0.0559 0.049 Uiso 1 1 calc R . .
C15 C -0.0571(6) 0.3323(3) 0.4776(5) 0.134(3) Uani 1 1 d . . .
H15A H -0.0905 0.3685 0.4990 0.201 Uiso 1 1 calc R . .
H15B H 0.0226 0.3365 0.4748 0.201 Uiso 1 1 calc R . .
H15C H -0.0766 0.3040 0.5391 0.201 Uiso 1 1 calc R . .
C16 C -0.0433(4) 0.4785(2) 0.3369(4) 0.0807(15) Uani 1 1 d . . .
H16A H 0.0360 0.4774 0.3250 0.121 Uiso 1 1 calc R . .
H16B H -0.0622 0.4588 0.4126 0.121 Uiso 1 1 calc R . .
H16C H -0.0677 0.5178 0.3421 0.121 Uiso 1 1 calc R . .
C17 C 0.0658(3) 0.38422(14) -0.0890(3) 0.0414(9) Uani 1 1 d . . .
H17A H -0.0007 0.3641 -0.0645 0.062 Uiso 1 1 calc R . .
H17B H 0.1103 0.3597 -0.1411 0.062 Uiso 1 1 calc R . .
H17C H 0.0459 0.4184 -0.1342 0.062 Uiso 1 1 calc R . .

loop_
_atom_site_aniso_label
_atom_site_aniso_U_11
_atom_site_aniso_U_22
_atom_site_aniso_U_33
_atom_site_aniso_U_23
_atom_site_aniso_U_13
_atom_site_aniso_U_12
O1 0.0549(16) 0.0464(15) 0.0683(18) -0.0290(13) -0.0204(13) 0.0252(12)
O2 0.0724(19) 0.0472(15) 0.093(2) 0.0381(16) -0.0392(16) -0.0074(14)
C1 0.0392(18) 0.0310(17) 0.0274(17) 0.0007(13) -0.0039(15) 0.0050(14)
C2 0.0466(19) 0.0419(19) 0.038(2) -0.0008(16) -0.0031(16) -0.0011(17)
C3 0.0383(19) 0.049(2) 0.038(2) -0.0036(16) -0.0085(16) 0.0081(16)
C4 0.0400(18) 0.0290(16) 0.0325(18) -0.0076(14) -0.0084(15) 0.0101(14)
C5 0.047(2) 0.0271(16) 0.040(2) 0.0051(15) -0.0120(17) 0.0071(15)
C6 0.053(2) 0.038(2) 0.063(3) 0.0023(18) -0.011(2) -0.0004(17)
C7 0.064(3) 0.059(3) 0.090(3) 0.030(2) -0.006(2) -0.008(2)
C8 0.049(3) 0.097(3) 0.072(3) 0.041(3) 0.004(2) -0.002(2)
C9 0.056(3) 0.109(4) 0.085(3) 0.021(3) 0.005(3) -0.005(3)
C10 0.057(3) 0.135(5) 0.096(4) 0.018(4) 0.026(3) 0.024(3)
C11 0.064(3) 0.093(3) 0.069(3) 0.000(3) 0.017(2) 0.033(2)
C12 0.062(3) 0.057(2) 0.046(2) 0.0005(19) 0.003(2) 0.030(2)
C13 0.052(2) 0.041(2) 0.044(2) -0.0015(17) -0.0018(18) 0.0161(17)
C14 0.056(2) 0.0298(17) 0.037(2) 0.0024(15) -0.0078(17) 0.0105(16)
C15 0.149(6) 0.183(7) 0.071(4) 0.013(4) -0.013(4) 0.062(5)
C16 0.096(3) 0.097(4) 0.049(3) -0.018(2) 0.002(2) 0.035(3)
C17 0.0425(19) 0.050(2) 0.0315(18) 0.0001(16) -0.0043(16) 0.0088(16)

loop_
_geom_bond_atom_site_label_1
_geom_bond_atom_site_label_2
_geom_bond_distance
_geom_bond_site_symmetry_2
_geom_bond_publ_flag
O1 C4 1.437(4) . ?
O1 H1 0.8400 . ?
O2 C5 1.443(4) . ?
O2 H2 0.8400 . ?
C1 C17 1.510(4) . ?
C1 C14 1.542(4) . ?
C1 C2 1.546(5) . ?
C1 C4 1.571(4) . ?
C2 C3 1.539(4) . ?
C2 H2A 0.9900 . ?
C2 H2B 0.9900 . ?
C3 C4 1.531(4) . ?
C3 H3A 0.9900 . ?
C3 H3B 0.9900 . ?
C4 C5 1.517(5) . ?
C5 C6 1.507(5) . ?
C5 H5 1.0000 . ?
C6 C7 1.524(5) . ?
C6 H6A 0.9900 . ?
C6 H6B 0.9900 . ?
C7 C8 1.510(6) . ?
C7 H7A 0.9900 . ?
C7 H7B 0.9900 . ?
C8 C9 1.300(6) . ?
C8 C15 1.516(7) . ?
C9 C10 1.518(7) . ?
C9 H9 0.9500 . ?
C10 C11 1.530(6) . ?
C10 H10A 0.9900 . ?
C10 H10B 0.9900 . ?
C11 C12 1.505(6) . ?
C11 H11A 0.9900 . ?
C11 H11B 0.9900 . ?
C12 C13 1.326(5) . ?
C12 C16 1.506(6) . ?
C13 C14 1.489(5) . ?
C13 H13 0.9500 . ?
C14 H14A 0.9900 . ?
C14 H14B 0.9900 . ?
C15 H15A 0.9800 . ?
C15 H15B 0.9800 . ?
C15 H15C 0.9800 . ?
C16 H16A 0.9800 . ?
C16 H16B 0.9800 . ?
C16 H16C 0.9800 . ?
C17 H17A 0.9800 . ?
C17 H17B 0.9800 . ?
C17 H17C 0.9800 . ?
